data_7134820
loop_
_publ_author_name
'Samanta, Arup'
'Phukan, Hirak Jyoti'
'Tripathi, Ujjwal Kumar'
'Srimani, Dipankar'

_publ_section_title
;
 Merging metal-ligand cooperation and redox promoted strategy for tailored
 synthesis of alkylated 9<i>H</i>-fluorenes.
;
_journal_issue 67
_journal_name_full 'Chemical communications (Cambridge, England)'
_journal_page_first 12582
_journal_page_last 12585
_journal_paper_doi 10.1039/d5cc02867a
_journal_volume 61
_journal_year 2025
_chemical_formula_sum 'C24 H26'
_chemical_formula_weight 314.45
_space_group_crystal_system monoclinic
_space_group_IT_number 14
_space_group_name_Hall '-P 2ybc'
_space_group_name_H-M_alt 'P 1 21/c 1'
_atom_sites_solution_hydrogens geom
_audit_creation_method SHELXL-2018/3
_audit_update_record
;
2025-05-20 deposited with the CCDC.	2025-07-09 downloaded from the CCDC.
;
_cell_angle_alpha 90
_cell_angle_beta 111.302(8)
_cell_angle_gamma 90
_cell_formula_units_Z 4
_cell_length_a 11.615(4)
_cell_length_b 10.921(3)
_cell_length_c 15.107(5)
_cell_measurement_reflns_used 9878
_cell_measurement_temperature 295(2)
_cell_measurement_theta_max 24.94
_cell_measurement_theta_min 2.65
_cell_volume 1785.4(10)
_computing_structure_refinement 'SHELXL-2018/3 (Sheldrick, 2018)'
_computing_structure_solution 'SHELXT 2018/2 (Sheldrick, 2018)'
_diffrn_ambient_temperature 295(2)
_diffrn_measured_fraction_theta_full 0.996
_diffrn_measured_fraction_theta_max 0.996
_diffrn_measurement_device_type 'Bruker APEX-II CCD'
_diffrn_measurement_method '\f and \w scans'
_diffrn_radiation_type MoK\a
_diffrn_radiation_wavelength 0.71073
_diffrn_reflns_av_R_equivalents 0.0276
_diffrn_reflns_av_unetI/netI 0.0127
_diffrn_reflns_Laue_measured_fraction_full 0.996
_diffrn_reflns_Laue_measured_fraction_max 0.996
_diffrn_reflns_limit_h_max 13
_diffrn_reflns_limit_h_min -13
_diffrn_reflns_limit_k_max 12
_diffrn_reflns_limit_k_min -12
_diffrn_reflns_limit_l_max 17
_diffrn_reflns_limit_l_min -17
_diffrn_reflns_number 38883
_diffrn_reflns_point_group_measured_fraction_full 0.996
_diffrn_reflns_point_group_measured_fraction_max 0.996
_diffrn_reflns_theta_full 24.980
_diffrn_reflns_theta_max 24.980
_diffrn_reflns_theta_min 2.360
_exptl_absorpt_coefficient_mu 0.065
_exptl_crystal_colour colourless
_exptl_crystal_density_diffrn 1.170
_exptl_crystal_description block
_exptl_crystal_F_000 680
_refine_diff_density_max 0.164
_refine_diff_density_min -0.215
_refine_diff_density_rms 0.038
_refine_ls_extinction_method none
_refine_ls_goodness_of_fit_ref 1.698
_refine_ls_hydrogen_treatment constr
_refine_ls_matrix_type full
_refine_ls_number_parameters 217
_refine_ls_number_reflns 3115
_refine_ls_number_restraints 0
_refine_ls_restrained_S_all 1.698
_refine_ls_R_factor_all 0.0536
_refine_ls_R_factor_gt 0.0465
_refine_ls_shift/su_max 0.000
_refine_ls_shift/su_mean 0.000
_refine_ls_structure_factor_coef Fsqd
_refine_ls_weighting_details 'w=1/[\s^2^(Fo^2^)+(0.1000P)^2^] where P=(Fo^2^+2Fc^2^)/3'
_refine_ls_weighting_scheme calc
_refine_ls_wR_factor_gt 0.1754
_refine_ls_wR_factor_ref 0.1932
_reflns_Friedel_coverage 0.000
_reflns_number_gt 2697
_reflns_number_total 3115
_reflns_threshold_expression 'I > 2\s(I)'
_cod_data_source_file d5cc02867a2.cif
_cod_data_source_block AS_ADA_FLU_0m_a
_cod_depositor_comments 'Adding full bibliography for 7134820--7134825.cif.'
_cod_original_sg_symbol_H-M 'P 21/c'
_cod_database_code 7134820
_shelx_shelxl_version_number 2018/3
_shelx_space_group_comment
;
The symmetry employed for this shelxl refinement is uniquely defined
by the following loop, which should always be used as a source of
symmetry information in preference to the above space-group names.
They are only intended as comments.
;

loop_
_space_group_symop_operation_xyz
'x, y, z'
'-x, y+1/2, -z+1/2'
'-x, -y, -z'
'x, -y-1/2, z-1/2'

loop_
_atom_site_label
_atom_site_type_symbol
_atom_site_fract_x
_atom_site_fract_y
_atom_site_fract_z
_atom_site_U_iso_or_equiv
_atom_site_adp_type
_atom_site_occupancy
_atom_site_site_symmetry_order
_atom_site_calc_flag
_atom_site_refinement_flags_posn
_atom_site_refinement_flags_adp
_atom_site_refinement_flags_occupancy
_atom_site_disorder_assembly
_atom_site_disorder_group
C001 C 0.34247(11) 0.60222(11) 0.52044(8) 0.0427(4) Uani 1 1 d . . . . .
H001 H 0.348033 0.600288 0.457260 0.051 Uiso 1 1 calc R U . . .
C002 C 0.46992(11) 0.57733(12) 0.59420(8) 0.0436(4) Uani 1 1 d . . . . .
C003 C 0.24206(11) 0.81419(11) 0.44748(8) 0.0429(4) Uani 1 1 d . . . . .
C004 C 0.27073(12) 0.49017(12) 0.53121(9) 0.0442(4) Uani 1 1 d . . . . .
C005 C 0.28533(13) 0.72701(12) 0.53298(8) 0.0496(4) Uani 1 1 d . . . . .
H00A H 0.215124 0.710020 0.551355 0.060 Uiso 1 1 calc R U . . .
H00B H 0.346074 0.769953 0.585520 0.060 Uiso 1 1 calc R U . . .
C006 C 0.47063(11) 0.46831(12) 0.64301(8) 0.0448(4) Uani 1 1 d . . . . .
C007 C 0.14310(12) 0.75559(13) 0.36105(9) 0.0516(4) Uani 1 1 d . . . . .
H00C H 0.177032 0.683594 0.341841 0.062 Uiso 1 1 calc R U . . .
H00D H 0.073900 0.729825 0.378035 0.062 Uiso 1 1 calc R U . . .
C008 C 0.34694(12) 0.41312(12) 0.60277(9) 0.0461(4) Uani 1 1 d . . . . .
C009 C 0.57740(12) 0.64480(14) 0.61581(9) 0.0541(4) Uani 1 1 d . . . . .
H009 H 0.577986 0.716957 0.583286 0.065 Uiso 1 1 calc R U . . .
C00A C 0.14949(13) 0.45690(14) 0.48186(10) 0.0541(4) Uani 1 1 d . . . . .
H00E H 0.098001 0.507170 0.434182 0.065 Uiso 1 1 calc R U . . .
C00B C 0.57729(14) 0.42930(14) 0.71539(9) 0.0559(4) Uani 1 1 d . . . . .
H00F H 0.576955 0.358180 0.749157 0.067 Uiso 1 1 calc R U . . .
C00C C 0.68439(13) 0.60351(14) 0.68663(10) 0.0598(4) Uani 1 1 d . . . . .
H00G H 0.757376 0.647614 0.700731 0.072 Uiso 1 1 calc R U . . .
C00D C 0.30234(14) 0.30294(14) 0.62423(11) 0.0608(4) Uani 1 1 d . . . . .
H00H H 0.353357 0.251689 0.671369 0.073 Uiso 1 1 calc R U . . .
C00E C 0.68362(14) 0.49761(15) 0.73640(10) 0.0609(5) Uani 1 1 d . . . . .
H00I H 0.755651 0.472144 0.784601 0.073 Uiso 1 1 calc R U . . .
C00F C 0.10525(14) 0.34748(15) 0.50424(11) 0.0642(4) Uani 1 1 d . . . . .
H00J H 0.023447 0.325084 0.471708 0.077 Uiso 1 1 calc R U . . .
C00G C 0.18150(15) 0.27162(15) 0.57430(13) 0.0678(5) Uani 1 1 d . . . . .
H00K H 0.150560 0.198334 0.587835 0.081 Uiso 1 1 calc R U . . .
C00H C 0.18288(17) 0.92774(14) 0.47474(10) 0.0632(5) Uani 1 1 d . . . . .
H00L H 0.114200 0.902256 0.492466 0.076 Uiso 1 1 calc R U . . .
H00M H 0.243301 0.967851 0.529151 0.076 Uiso 1 1 calc R U . . .
C00I C 0.34954(14) 0.85677(16) 0.41954(12) 0.0665(5) Uani 1 1 d . . . . .
H00N H 0.387359 0.786629 0.401506 0.080 Uiso 1 1 calc R U . . .
H00O H 0.411613 0.896159 0.473412 0.080 Uiso 1 1 calc R U . . .
C00J C 0.09803(16) 0.84568(15) 0.27828(10) 0.0689(5) Uani 1 1 d . . . . .
H00P H 0.035477 0.805842 0.223789 0.083 Uiso 1 1 calc R U . . .
C00K C 0.13676(17) 1.01816(14) 0.39155(12) 0.0726(5) Uani 1 1 d . . . . .
H00Q H 0.099673 1.089375 0.410383 0.087 Uiso 1 1 calc R U . . .
C00L C 0.04158(16) 0.95702(17) 0.30714(12) 0.0754(5) Uani 1 1 d . . . . .
H00R H 0.012646 1.014210 0.254514 0.090 Uiso 1 1 calc R U . . .
H00S H -0.028628 0.932169 0.323172 0.090 Uiso 1 1 calc R U . . .
C00M C 0.30324(19) 0.94708(19) 0.33608(15) 0.0895(6) Uani 1 1 d . . . . .
H00T H 0.372782 0.973671 0.318662 0.107 Uiso 1 1 calc R U . . .
C00N C 0.20639(19) 0.88459(19) 0.25105(12) 0.0886(6) Uani 1 1 d . . . . .
H00U H 0.178282 0.940667 0.197660 0.106 Uiso 1 1 calc R U . . .
H00V H 0.242206 0.813492 0.232362 0.106 Uiso 1 1 calc R U . . .
C00O C 0.2456(2) 1.05921(17) 0.36654(16) 0.0976(7) Uani 1 1 d . . . . .
H00W H 0.306848 1.098239 0.421118 0.117 Uiso 1 1 calc R U . . .
H00$ H 0.218495 1.118271 0.315121 0.117 Uiso 1 1 calc R U . . .

loop_
_atom_site_aniso_label
_atom_site_aniso_U_11
_atom_site_aniso_U_22
_atom_site_aniso_U_33
_atom_site_aniso_U_23
_atom_site_aniso_U_13
_atom_site_aniso_U_12
C001 0.0517(7) 0.0437(8) 0.0326(6) 0.0019(5) 0.0153(5) 0.0022(5)
C002 0.0504(8) 0.0437(8) 0.0368(7) -0.0011(5) 0.0159(6) 0.0013(5)
C003 0.0500(7) 0.0387(7) 0.0376(7) 0.0016(5) 0.0131(5) -0.0011(5)
C004 0.0513(7) 0.0444(8) 0.0385(7) -0.0004(5) 0.0183(6) 0.0008(5)
C005 0.0634(8) 0.0482(8) 0.0358(7) 0.0016(5) 0.0164(6) 0.0072(6)
C006 0.0515(8) 0.0496(8) 0.0353(6) 0.0029(5) 0.0180(6) 0.0063(6)
C007 0.0561(8) 0.0465(8) 0.0444(7) 0.0008(6) 0.0089(6) -0.0019(6)
C008 0.0550(8) 0.0476(8) 0.0405(7) 0.0057(5) 0.0230(6) 0.0041(6)
C009 0.0566(8) 0.0502(8) 0.0525(8) -0.0039(6) 0.0161(6) -0.0049(6)
C00A 0.0532(8) 0.0565(9) 0.0492(8) 0.0004(6) 0.0143(7) -0.0005(6)
C00B 0.0621(9) 0.0621(9) 0.0418(7) 0.0084(6) 0.0169(7) 0.0125(7)
C00C 0.0532(8) 0.0638(10) 0.0560(8) -0.0121(7) 0.0121(7) -0.0044(7)
C00D 0.0700(9) 0.0546(9) 0.0623(9) 0.0147(7) 0.0295(8) 0.0002(7)
C00E 0.0539(8) 0.0759(11) 0.0443(8) -0.0080(7) 0.0074(6) 0.0090(7)
C00F 0.0592(9) 0.0638(10) 0.0717(10) -0.0041(8) 0.0263(8) -0.0135(8)
C00G 0.0765(10) 0.0549(9) 0.0818(10) 0.0075(8) 0.0407(9) -0.0121(8)
C00H 0.0853(11) 0.0478(9) 0.0510(8) -0.0023(6) 0.0181(7) 0.0130(7)
C00I 0.0581(9) 0.0649(10) 0.0753(10) 0.0165(8) 0.0228(8) -0.0085(8)
C00J 0.0858(11) 0.0633(10) 0.0419(8) 0.0056(7) 0.0044(7) 0.0057(9)
C00K 0.0979(13) 0.0445(9) 0.0677(10) 0.0062(7) 0.0208(9) 0.0139(8)
C00L 0.0804(12) 0.0689(11) 0.0647(10) 0.0214(8) 0.0117(9) 0.0181(9)
C00M 0.0875(13) 0.0900(13) 0.1017(15) 0.0426(12) 0.0471(12) -0.0060(11)
C00N 0.1291(17) 0.0886(13) 0.0566(10) 0.0309(9) 0.0438(11) 0.0273(12)
C00O 0.1166(16) 0.0518(11) 0.1017(14) 0.0274(10) 0.0125(13) -0.0154(11)

loop_
_atom_type_symbol
_atom_type_description
_atom_type_scat_dispersion_real
_atom_type_scat_dispersion_imag
_atom_type_scat_source
C C 0.0033 0.0016 'International Tables Vol C Tables 4.2.6.8 and 6.1.1.4'
H H 0.0000 0.0000 'International Tables Vol C Tables 4.2.6.8 and 6.1.1.4'

loop_
_geom_angle_atom_site_label_1
_geom_angle_atom_site_label_2
_geom_angle_atom_site_label_3
_geom_angle
_geom_angle_site_symmetry_1
_geom_angle_site_symmetry_3
_geom_angle_publ_flag
C002 C001 C004 101.72(10) . . ?
C002 C001 C005 114.34(10) . . ?
C004 C001 C005 114.62(10) . . ?
C009 C002 C006 119.81(12) . . ?
C009 C002 C001 129.29(12) . . ?
C006 C002 C001 110.88(11) . . ?
C00I C003 C007 109.09(11) . . ?
C00I C003 C005 111.75(10) . . ?
C007 C003 C005 111.91(11) . . ?
C00I C003 C00H 108.46(12) . . ?
C007 C003 C00H 107.10(11) . . ?
C005 C003 C00H 108.37(10) . . ?
C00A C004 C008 119.52(13) . . ?
C00A C004 C001 130.10(12) . . ?
C008 C004 C001 110.37(11) . . ?
C003 C005 C001 117.66(9) . . ?
C00B C006 C002 120.60(13) . . ?
C00B C006 C008 131.15(13) . . ?
C002 C006 C008 108.25(11) . . ?
C00J C007 C003 110.91(12) . . ?
C00D C008 C004 120.90(13) . . ?
C00D C008 C006 130.35(12) . . ?
C004 C008 C006 108.73(11) . . ?
C002 C009 C00C 119.18(14) . . ?
C004 C00A C00F 119.29(14) . . ?
C00E C00B C006 118.95(14) . . ?
C00E C00C C009 120.70(14) . . ?
C00G C00D C008 118.63(14) . . ?
C00B C00E C00C 120.70(13) . . ?
C00G C00F C00A 120.73(14) . . ?
C00D C00G C00F 120.93(14) . . ?
C00K C00H C003 110.81(12) . . ?
C003 C00I C00M 110.16(12) . . ?
C00L C00J C00N 109.89(15) . . ?
C00L C00J C007 109.65(12) . . ?
C00N C00J C007 109.31(13) . . ?
C00L C00K C00O 110.04(16) . . ?
C00L C00K C00H 109.80(14) . . ?
C00O C00K C00H 108.69(15) . . ?
C00K C00L C00J 109.71(13) . . ?
C00N C00M C00I 109.56(15) . . ?
C00N C00M C00O 109.80(17) . . ?
C00I C00M C00O 108.98(16) . . ?
C00J C00N C00M 109.07(14) . . ?
C00K C00O C00M 109.35(14) . . ?

loop_
_geom_bond_atom_site_label_1
_geom_bond_atom_site_label_2
_geom_bond_distance
_geom_bond_site_symmetry_2
_geom_bond_publ_flag
C001 C002 1.5193(17) . ?
C001 C004 1.5221(17) . ?
C001 C005 1.5573(17) . ?
C002 C009 1.3827(19) . ?
C002 C006 1.3988(19) . ?
C003 C00I 1.5284(19) . ?
C003 C007 1.5314(17) . ?
C003 C005 1.5348(17) . ?
C003 C00H 1.5445(19) . ?
C004 C00A 1.381(2) . ?
C004 C008 1.4018(18) . ?
C006 C00B 1.3884(18) . ?
C006 C008 1.4704(19) . ?
C007 C00J 1.5264(19) . ?
C008 C00D 1.3941(19) . ?
C009 C00C 1.388(2) . ?
C00A C00F 1.390(2) . ?
C00B C00E 1.378(2) . ?
C00C C00E 1.381(2) . ?
C00D C00G 1.374(2) . ?
C00F C00G 1.382(2) . ?
C00H C00K 1.534(2) . ?
C00I C00M 1.536(2) . ?
C00J C00L 1.519(2) . ?
C00J C00N 1.520(3) . ?
C00K C00L 1.507(2) . ?
C00K C00O 1.513(3) . ?
C00M C00N 1.527(3) . ?
C00M C00O 1.544(3) . ?
